data_2103389
loop_
_publ_author_name
'Marsh, Richard E.'

_publ_section_title
;
 The space groups of point group <i>C</i>~3~: some corrections, some
 comments
;
_journal_issue 5
_journal_name_full 'Acta Crystallographica Section B'
_journal_page_first 893
_journal_page_last 899
_journal_paper_doi 10.1107/S0108768102011758
_journal_volume 58
_journal_year 2002
_chemical_formula_moiety 'C15 H21 Ni3 P3'
_chemical_formula_sum 'C15 H21 Ni3 P3'
_space_group_crystal_system trigonal
_space_group_IT_number 160
_space_group_name_Hall 'R 3 -2"'
_space_group_name_H-M_alt 'R 3 m :H'
_cell_angle_alpha 90.0
_cell_angle_beta 90.0
_cell_angle_gamma 120.0
_cell_formula_units_Z 3
_cell_length_a 16.861
_cell_length_b 16.861
_cell_length_c 5.611
_cell_volume 1381.458
_cod_data_source_file bk0117.cif
_cod_data_source_block CUKGIY
_cod_depositor_comments
;
 Updating space group information and adding the symmetry operation list.

 Antanas Vaitkus,
 2018-07-04

 Adding the _cell_formula_units_Z and _chemical_formula_moiety data items
 after consulting the original publication.

 Antanas Vaitkus,
 2017-08-03
;
_cod_original_sg_symbol_H-M 'R 3m'
_cod_original_formula_sum 'C15 H21 P3 Ni3'
_cod_database_code 2103389

loop_
_space_group_symop_id
_space_group_symop_operation_xyz
1 x,y,z
2 -y,x-y,z
3 -x+y,-x,z
4 -y,-x,z
5 x,x-y,z
6 -x+y,y,z
7 x+2/3,y+1/3,z+1/3
8 -y+2/3,x-y+1/3,z+1/3
9 -x+y+2/3,-x+1/3,z+1/3
10 -y+2/3,-x+1/3,z+1/3
11 x+2/3,x-y+1/3,z+1/3
12 -x+y+2/3,y+1/3,z+1/3
13 x+1/3,y+2/3,z+2/3
14 -y+1/3,x-y+2/3,z+2/3
15 -x+y+1/3,-x+2/3,z+2/3
16 -y+1/3,-x+2/3,z+2/3
17 x+1/3,x-y+2/3,z+2/3
18 -x+y+1/3,y+2/3,z+2/3

loop_
_atom_site_label
_atom_site_fract_x
_atom_site_fract_y
_atom_site_fract_z
Ni 0.5914 0.4086 0.7934
P 0.5438 0.2719 0.6639
C1 0.5997 0.5345 0.8684
C2 0.5211 0.4789 0.7349
C4 0.5098 0.4073 1.0845
